data_7705847
loop_
_publ_author_name
'Kondo, Sae'
'Yoshimura, Nobutaka'
'Yoshida, Masaki'
'Kobayashi, Atsushi'
'Kato, Masako'

_publ_section_title
;
 Vapochromic luminescence of a spin-coated copper(I) complex thin film by
 the direct coordination of vapour molecules.
;
_journal_issue 46
_journal_name_full 'Dalton transactions (Cambridge, England : 2003)'
_journal_page_first 16946
_journal_page_last 16953
_journal_paper_doi 10.1039/d0dt03167d
_journal_volume 49
_journal_year 2020
_chemical_formula_moiety 'C41 H35 Cu I N P2'
_chemical_formula_sum 'C41 H35 Cu I N P2'
_chemical_formula_weight 794.08
_space_group_crystal_system triclinic
_space_group_IT_number 2
_space_group_name_Hall '-P 1'
_space_group_name_H-M_alt 'P -1'
_atom_sites_solution_hydrogens geom
_atom_sites_solution_primary dual
_audit_creation_date 2020-04-13
_audit_creation_method
;
Olex2 1.3
(compiled Nov 21 2019 18:26:39 for OlexSys, GUI svn.r6003)
;
_audit_update_record
;
2020-04-22 deposited with the CCDC.	2020-10-30 downloaded from the CCDC.
;
_cell_angle_alpha 82.0780(10)
_cell_angle_beta 85.532(2)
_cell_angle_gamma 63.583(2)
_cell_formula_units_Z 2
_cell_length_a 9.8484(2)
_cell_length_b 10.4600(2)
_cell_length_c 19.4312(4)
_cell_measurement_reflns_used 13802
_cell_measurement_temperature 293(2)
_cell_measurement_theta_max 74.5800
_cell_measurement_theta_min 2.2730
_cell_volume 1775.26(7)
_computing_cell_refinement 'CrysAlisPro 1.171.39.45h (Rigaku OD, 2018)'
_computing_data_collection 'CrysAlisPro 1.171.39.45h (Rigaku OD, 2018)'
_computing_data_reduction 'CrysAlisPro 1.171.39.45h (Rigaku OD, 2018)'
_computing_molecular_graphics 'Olex2 1.3 (Dolomanov et al., 2009)'
_computing_publication_material 'Olex2 1.3 (Dolomanov et al., 2009)'
_computing_structure_refinement 'SHELXL 2018/3 (Sheldrick, 2015)'
_computing_structure_solution 'SHELXT 2018/2 (Sheldrick, 2018)'
_diffrn_ambient_temperature 293(2)
_diffrn_detector 'CCD plate'
_diffrn_detector_type HyPix
_diffrn_measured_fraction_theta_full 0.999
_diffrn_measured_fraction_theta_max 0.971
_diffrn_measurement_details
;
List of Runs (angles in degrees, time in seconds):

  # Type    Start    End  Width  t~exp~   \w     \q     \k     \f   Frames
#--------------------------------------------------------------------------
  1  \w    -17.00  42.00   0.50    0.17    --  -39.32  21.00  38.00  118
  2  \w   -131.00-105.00   0.50    0.34    --  -84.50 -21.00-128.00   52
  3  \w    -94.00 -68.00   0.50    0.34    --  -84.50 -21.00-128.00   52
  4  \w    -63.00  -2.00   0.50    0.34    --  -84.50  21.00  38.00  122
  5  \w   -169.00-135.00   0.50    0.34    --  -84.50 -21.00-128.00   68
  6  \w     97.00 178.00   0.50    0.34    --  109.49  21.00  38.00  162
  7  \w     51.00  83.00   0.50    0.34    --  109.49  21.00  38.00   64
  8  \w     25.00  63.00   0.50    0.34    --  109.49 -21.00-128.00   76
  9  \w    -94.00 -39.00   0.50    0.17    --  -39.32 -21.00-128.00  110
 10  \w   -125.00 -72.00   0.50    0.17    --  -39.32 178.00 -90.00  106
 11  \w   -124.00 -48.00   0.50    0.17    --  -39.32-178.00  60.00  152
 12  \w    -13.00 122.00   0.50    0.17    --   39.32  21.00  38.00  270
 13  \w    -44.00  20.00   0.50    0.17    --   39.32 -21.00-128.00  128
 14  \w    -54.00 -16.00   0.50    0.34    --  -84.50 125.00-180.00   76
 15  \w    -92.00 -65.00   0.50    0.34    --  -84.50 125.00-180.00   54
 16  \w    -74.00 -13.00   0.50    0.34    --  -84.50  45.00 -30.00  122
 17  \w    -36.00 -10.00   0.50    0.34    --  -84.50  30.00-180.00   52
 18  \w   -113.00 -16.00   0.50    0.34    --  -84.50  77.00-180.00  194
 19  \w     30.00  77.00   0.50    0.34    --  109.49 -45.00   0.00   94
 20  \w     28.00  59.00   0.50    0.34    --  109.49 -30.00 120.00   62
 21  \w     31.00  57.00   0.50    0.34    --  109.49 -45.00 -90.00   52
 22  \w     73.00 140.00   0.50    0.34    --  109.49  30.00 -90.00  134
 23  \w     35.00  79.00   0.50    0.34    --  109.49-125.00 120.00   88
 24  \w     30.00  75.00   0.50    0.34    --  109.49 -45.00  60.00   90
 25  \w     34.00  87.00   0.50    0.34    --  109.49 -77.00-150.00  106
 26  \w     31.00  58.00   0.50    0.34    --  109.49 -30.00 -60.00   54
 27  \w     40.00  65.00   0.50    0.34    --  109.49 -45.00  30.00   50
 28  \w     70.00 106.00   0.50    0.34    --  109.49 -94.00  90.00   72
 29  \w     46.00 109.00   0.50    0.34    --  109.49 -94.00 -90.00  126
 30  \w    115.00 140.00   0.50    0.34    --  109.49 -77.00-150.00   50
 31  \w     59.00 101.00   0.50    0.34    --  109.49 -94.00-180.00   84
 32  \w     59.00 108.00   0.50    0.34    --  109.49 -94.00 -60.00   98
 33  \w     46.00  97.00   0.50    0.34    --  109.49 -94.00   0.00  102
 34  \w     30.00  65.00   0.50    0.34    --  109.49 -45.00 120.00   70
 35  \w     31.00  56.00   0.50    0.34    --  109.49 -30.00-150.00   50
 36  \w     32.00  57.00   0.50    0.34    --  109.49 -30.00   0.00   50
 37  \w     30.00  64.00   0.50    0.34    --  109.49 -30.00  60.00   68
 38  \w     38.00  65.00   0.50    0.34    --  109.49 -94.00  30.00   54
 39  \w    121.00 148.00   0.50    0.34    --  109.49  61.00 -60.00   54
 40  \w     84.00 110.00   0.50    0.34    --  109.49  61.00 -60.00   52
 41  \w     44.00  73.00   0.50    0.34    --  109.49 -45.00  90.00   58
 42  \w     78.00 109.00   0.50    0.34    --  109.49 -94.00  30.00   62
 43  \w     74.00 100.00   0.50    0.34    --  109.49 -94.00 120.00   52
 44  \w     32.00 116.00   0.50    0.34    --  109.49-125.00-120.00  168
;
_diffrn_measurement_device 'four-circle diffractometer'
_diffrn_measurement_device_type 'XtaLAB Synergy, Single source at home/near, HyPix'
_diffrn_measurement_method '\w scans'
_diffrn_orient_matrix_type 'CrysAlisPro convention (1999,Acta A55,543-557)'
_diffrn_orient_matrix_UB_11 -0.1463118000
_diffrn_orient_matrix_UB_12 -0.0186514000
_diffrn_orient_matrix_UB_13 0.0158013000
_diffrn_orient_matrix_UB_21 -0.0951923000
_diffrn_orient_matrix_UB_22 0.1635692000
_diffrn_orient_matrix_UB_23 -0.0158105000
_diffrn_orient_matrix_UB_31 -0.0070933000
_diffrn_orient_matrix_UB_32 -0.0175522000
_diffrn_orient_matrix_UB_33 -0.0768772000
_diffrn_radiation_monochromator mirror
_diffrn_radiation_probe x-ray
_diffrn_radiation_type 'Cu K\a'
_diffrn_radiation_wavelength 1.54184
_diffrn_reflns_av_R_equivalents 0.0250
_diffrn_reflns_av_unetI/netI 0.0260
_diffrn_reflns_Laue_measured_fraction_full 0.999
_diffrn_reflns_Laue_measured_fraction_max 0.971
_diffrn_reflns_limit_h_max 12
_diffrn_reflns_limit_h_min -12
_diffrn_reflns_limit_k_max 13
_diffrn_reflns_limit_k_min -12
_diffrn_reflns_limit_l_max 16
_diffrn_reflns_limit_l_min -23
_diffrn_reflns_number 19616
_diffrn_reflns_point_group_measured_fraction_full 0.999
_diffrn_reflns_point_group_measured_fraction_max 0.971
_diffrn_reflns_theta_full 67.684
_diffrn_reflns_theta_max 74.570
_diffrn_reflns_theta_min 2.296
_diffrn_source 'micro-focus sealed X-ray tube'
_diffrn_source_type 'PhotonJet (Cu) X-ray Source'
_exptl_absorpt_coefficient_mu 8.766
_exptl_absorpt_correction_T_max 1.00000
_exptl_absorpt_correction_T_min 0.79563
_exptl_absorpt_correction_type multi-scan
_exptl_absorpt_process_details
;
CrysAlisPro 1.171.39.45h (Rigaku Oxford Diffraction, 2018)
Empirical absorption correction using spherical harmonics,
 implemented in SCALE3 ABSPACK scaling algorithm.
;
_exptl_crystal_colour 'clear light colourless'
_exptl_crystal_density_diffrn 1.486
_exptl_crystal_description plate
_exptl_crystal_F_000 800
_exptl_crystal_size_max 1.0
_exptl_crystal_size_mid 0.5
_exptl_crystal_size_min 0.3
_refine_diff_density_max 0.514
_refine_diff_density_min -1.083
_refine_diff_density_rms 0.084
_refine_ls_extinction_method none
_refine_ls_goodness_of_fit_ref 1.151
_refine_ls_hydrogen_treatment constr
_refine_ls_matrix_type full
_refine_ls_number_parameters 415
_refine_ls_number_reflns 7055
_refine_ls_number_restraints 0
_refine_ls_restrained_S_all 1.151
_refine_ls_R_factor_all 0.0312
_refine_ls_R_factor_gt 0.0308
_refine_ls_shift/su_max 0.002
_refine_ls_shift/su_mean 0.000
_refine_ls_structure_factor_coef Fsqd
_refine_ls_weighting_details 'w=1/[\s^2^(Fo^2^)+(0.1000P)^2^] where P=(Fo^2^+2Fc^2^)/3'
_refine_ls_weighting_scheme calc
_refine_ls_wR_factor_gt 0.1286
_refine_ls_wR_factor_ref 0.1292
_reflns_Friedel_coverage 0.000
_reflns_number_gt 6937
_reflns_number_total 7055
_reflns_threshold_expression 'I > 2\s(I)'
_cod_data_source_file d0dt03167d2.cif
_cod_data_source_block cuipph32py-29
_cod_database_code 7705847
_shelx_shelxl_version_number 2018/3
_chemical_oxdiff_formula C41H35CuINP2
_shelx_space_group_comment
;
The symmetry employed for this shelxl refinement is uniquely defined
by the following loop, which should always be used as a source of
symmetry information in preference to the above space-group names.
They are only intended as comments.
;
_reflns_odcompleteness_completeness 99.98
_reflns_odcompleteness_iscentric 1
_reflns_odcompleteness_theta 66.97
_olex2_refinement_description
;
1. Fixed Uiso
 At 1.2 times of:
  All C(H) groups
2.a Aromatic/amide H refined with riding coordinates:
 C24(H24), C18(H18), C14(H14), C16(H16), C3(H3), C15(H15), C32(H32), C23(H23),
 C6(H6), C36(H36), C30(H30), C33(H33), C17(H17), C41(H41), C34(H34), C2(H2),
 C20(H20), C37(H37), C21(H21), C29(H29), C35(H35), C22(H22), C26(H26), C12(H12),
  C10(H10), C4(H4), C8(H8), C5(H5), C39(H39), C40(H40), C11(H11), C38(H38),
 C28(H28), C9(H9), C27(H27)
;
_olex2_submission_special_instructions 'No special instructions were received'
_oxdiff_exptl_absorpt_empirical_details
;
Empirical correction (ABSPACK) includes:
- Absorption correction using spherical harmonics
- Frame scaling
;
_oxdiff_exptl_absorpt_empirical_full_max 1.270
_oxdiff_exptl_absorpt_empirical_full_min 0.861

loop_
_space_group_symop_operation_xyz
'x, y, z'
'-x, -y, -z'

loop_
_atom_site_label
_atom_site_type_symbol
_atom_site_fract_x
_atom_site_fract_y
_atom_site_fract_z
_atom_site_U_iso_or_equiv
_atom_site_adp_type
_atom_site_occupancy
_atom_site_site_symmetry_order
_atom_site_calc_flag
_atom_site_refinement_flags_posn
_atom_site_refinement_flags_adp
_atom_site_refinement_flags_occupancy
_atom_site_disorder_assembly
_atom_site_disorder_group
I1 I 0.45062(2) 0.95452(2) 0.75065(2) 0.03316(10) Uani 1 1 d . . . . .
Cu1 Cu 0.63968(4) 0.68007(4) 0.75127(2) 0.02076(12) Uani 1 1 d . . . . .
P1 P 0.76554(7) 0.63007(7) 0.85209(3) 0.01909(15) Uani 1 1 d . . . . .
P2 P 0.74789(7) 0.64218(7) 0.64335(3) 0.02070(15) Uani 1 1 d . . . . .
N1 N 0.5119(3) 0.5602(3) 0.75722(12) 0.0248(5) Uani 1 1 d . . . . .
C24 C 0.9142(3) 0.7860(3) 0.66513(14) 0.0262(5) Uani 1 1 d . . . . .
H24 H 0.876573 0.783238 0.710450 0.031 Uiso 1 1 calc R U . . .
C13 C 0.8839(3) 0.4404(3) 0.88027(14) 0.0213(5) Uani 1 1 d . . . . .
C19 C 0.8688(3) 0.7308(3) 0.61498(14) 0.0231(5) Uani 1 1 d . . . . .
C25 C 0.6252(3) 0.6908(3) 0.56843(14) 0.0273(6) Uani 1 1 d . . . . .
C31 C 0.8756(3) 0.4524(3) 0.63998(13) 0.0229(5) Uani 1 1 d . . . . .
C7 C 0.6384(3) 0.6960(3) 0.92625(14) 0.0230(5) Uani 1 1 d . . . . .
C1 C 0.8970(3) 0.7096(3) 0.85351(13) 0.0221(5) Uani 1 1 d . . . . .
C18 C 0.9698(4) 0.3539(3) 0.82921(15) 0.0285(6) Uani 1 1 d . . . . .
H18 H 0.960374 0.392865 0.782829 0.034 Uiso 1 1 calc R U . . .
C14 C 0.8956(3) 0.3794(3) 0.94931(14) 0.0269(6) Uani 1 1 d . . . . .
H14 H 0.838447 0.435445 0.983784 0.032 Uiso 1 1 calc R U . . .
C16 C 1.0807(4) 0.1514(3) 0.91634(18) 0.0328(6) Uani 1 1 d . . . . .
H16 H 1.147723 0.055854 0.928768 0.039 Uiso 1 1 calc R U . . .
C3 C 0.9410(4) 0.9219(4) 0.83529(16) 0.0349(7) Uani 1 1 d . . . . .
H3 H 0.902741 1.021377 0.827203 0.042 Uiso 1 1 calc R U . . .
C15 C 0.9920(4) 0.2354(4) 0.96672(16) 0.0321(6) Uani 1 1 d . . . . .
H15 H 0.997211 0.194865 1.012729 0.039 Uiso 1 1 calc R U . . .
C32 C 0.8168(3) 0.3527(3) 0.65598(15) 0.0281(6) Uani 1 1 d . . . . .
H32 H 0.712436 0.384802 0.661251 0.034 Uiso 1 1 calc R U . . .
C23 C 1.0153(4) 0.8451(3) 0.64778(17) 0.0313(6) Uani 1 1 d . . . . .
H23 H 1.045094 0.882075 0.681506 0.038 Uiso 1 1 calc R U . . .
C6 C 1.0535(3) 0.6263(4) 0.86067(15) 0.0280(6) Uani 1 1 d . . . . .
H6 H 1.092290 0.526871 0.869787 0.034 Uiso 1 1 calc R U . . .
C36 C 1.0329(3) 0.4014(3) 0.63125(15) 0.0272(6) Uani 1 1 d . . . . .
H36 H 1.074206 0.466231 0.619678 0.033 Uiso 1 1 calc R U . . .
C30 C 0.5086(4) 0.8296(4) 0.56009(17) 0.0338(6) Uani 1 1 d . . . . .
H30 H 0.492754 0.891549 0.593090 0.041 Uiso 1 1 calc R U . . .
C33 C 0.9110(4) 0.2065(3) 0.66415(16) 0.0321(6) Uani 1 1 d . . . . .
H33 H 0.869885 0.141237 0.674351 0.039 Uiso 1 1 calc R U . . .
C17 C 1.0695(4) 0.2102(4) 0.84696(17) 0.0338(7) Uani 1 1 d . . . . .
H17 H 1.127954 0.153882 0.812814 0.041 Uiso 1 1 calc R U . . .
C41 C 0.3955(4) 0.6060(4) 0.71423(16) 0.0298(6) Uani 1 1 d . . . . .
H41 H 0.359892 0.698373 0.690906 0.036 Uiso 1 1 calc R U . . .
C34 C 1.0675(4) 0.1573(3) 0.65706(17) 0.0321(6) Uani 1 1 d . . . . .
H34 H 1.131155 0.059319 0.663940 0.038 Uiso 1 1 calc R U . . .
C2 C 0.8420(4) 0.8587(3) 0.84114(15) 0.0294(6) Uani 1 1 d . . . . .
H2 H 0.738295 0.916219 0.836773 0.035 Uiso 1 1 calc R U . . .
C20 C 0.9246(4) 0.7372(4) 0.54697(15) 0.0317(6) Uani 1 1 d . . . . .
H20 H 0.893717 0.702040 0.512850 0.038 Uiso 1 1 calc R U . . .
C37 C 0.5607(4) 0.4274(4) 0.79104(17) 0.0339(7) Uani 1 1 d . . . . .
H37 H 0.640289 0.394952 0.821711 0.041 Uiso 1 1 calc R U . . .
C21 C 1.0266(4) 0.7962(4) 0.53021(17) 0.0372(7) Uani 1 1 d . . . . .
H21 H 1.064098 0.799776 0.484917 0.045 Uiso 1 1 calc R U . . .
C29 C 0.4148(4) 0.8766(4) 0.5023(2) 0.0433(8) Uani 1 1 d . . . . .
H29 H 0.338199 0.970171 0.496567 0.052 Uiso 1 1 calc R U . . .
C35 C 1.1280(4) 0.2544(4) 0.63976(16) 0.0303(6) Uani 1 1 d . . . . .
H35 H 1.232260 0.221517 0.633798 0.036 Uiso 1 1 calc R U . . .
C22 C 1.0722(4) 0.8494(3) 0.58034(17) 0.0340(6) Uani 1 1 d . . . . .
H22 H 1.140938 0.887949 0.568994 0.041 Uiso 1 1 calc R U . . .
C26 C 0.6449(5) 0.5980(4) 0.51918(18) 0.0406(7) Uani 1 1 d . . . . .
H26 H 0.722036 0.504612 0.524075 0.049 Uiso 1 1 calc R U . . .
C12 C 0.4969(4) 0.6984(4) 0.92617(17) 0.0378(7) Uani 1 1 d . . . . .
H12 H 0.470882 0.665562 0.889543 0.045 Uiso 1 1 calc R U . . .
C10 C 0.4286(4) 0.8007(5) 1.03364(18) 0.0435(8) Uani 1 1 d . . . . .
H10 H 0.358551 0.836247 1.069387 0.052 Uiso 1 1 calc R U . . .
C4 C 1.0961(4) 0.8380(4) 0.84142(16) 0.0361(7) Uani 1 1 d . . . . .
H4 H 1.161851 0.880761 0.836883 0.043 Uiso 1 1 calc R U . . .
C8 C 0.6737(5) 0.7474(5) 0.98053(19) 0.0445(9) Uani 1 1 d . . . . .
H8 H 0.768037 0.747385 0.981162 0.053 Uiso 1 1 calc R U . . .
C5 C 1.1521(4) 0.6905(4) 0.85429(17) 0.0357(7) Uani 1 1 d . . . . .
H5 H 1.255880 0.633668 0.858734 0.043 Uiso 1 1 calc R U . . .
C39 C 0.3789(5) 0.3824(4) 0.7374(2) 0.0399(8) Uani 1 1 d . . . . .
H39 H 0.335679 0.322314 0.730412 0.048 Uiso 1 1 calc R U . . .
C40 C 0.3254(4) 0.5205(4) 0.7030(2) 0.0386(7) Uani 1 1 d . . . . .
H40 H 0.244374 0.555530 0.673023 0.046 Uiso 1 1 calc R U . . .
C11 C 0.3931(4) 0.7494(5) 0.98007(18) 0.0438(8) Uani 1 1 d . . . . .
H11 H 0.299132 0.748559 0.979749 0.053 Uiso 1 1 calc R U . . .
C38 C 0.4967(5) 0.3366(4) 0.78192(19) 0.0396(8) Uani 1 1 d . . . . .
H38 H 0.533777 0.244853 0.806033 0.048 Uiso 1 1 calc R U . . .
C28 C 0.4360(5) 0.7842(5) 0.45403(19) 0.0506(10) Uani 1 1 d . . . . .
H28 H 0.374225 0.815197 0.415493 0.061 Uiso 1 1 calc R U . . .
C9 C 0.5698(6) 0.7992(6) 1.0341(2) 0.0576(12) Uani 1 1 d . . . . .
H9 H 0.595085 0.833138 1.070570 0.069 Uiso 1 1 calc R U . . .
C27 C 0.5492(6) 0.6456(6) 0.4631(2) 0.0547(11) Uani 1 1 d . . . . .
H27 H 0.561596 0.582899 0.430960 0.066 Uiso 1 1 calc R U . . .

loop_
_atom_site_aniso_label
_atom_site_aniso_U_11
_atom_site_aniso_U_22
_atom_site_aniso_U_33
_atom_site_aniso_U_23
_atom_site_aniso_U_13
_atom_site_aniso_U_12
I1 0.02657(14) 0.02300(14) 0.03972(15) -0.00293(9) -0.00466(9) -0.00132(10)
Cu1 0.0188(2) 0.0222(2) 0.0209(2) -0.00175(15) -0.00129(15) -0.00885(17)
P1 0.0166(3) 0.0214(3) 0.0196(3) -0.0025(2) -0.0008(2) -0.0086(3)
P2 0.0219(3) 0.0216(3) 0.0191(3) -0.0017(2) -0.0007(2) -0.0102(3)
N1 0.0236(11) 0.0305(12) 0.0257(11) -0.0049(9) 0.0024(9) -0.0168(10)
C24 0.0303(14) 0.0229(13) 0.0255(13) -0.0005(10) -0.0007(11) -0.0125(11)
C13 0.0186(12) 0.0214(12) 0.0247(12) -0.0010(10) -0.0033(9) -0.0094(10)
C19 0.0241(13) 0.0205(13) 0.0231(12) 0.0006(10) -0.0008(10) -0.0092(11)
C25 0.0259(14) 0.0341(15) 0.0245(12) 0.0008(11) -0.0033(10) -0.0161(12)
C31 0.0257(13) 0.0225(13) 0.0184(11) -0.0037(9) -0.0017(10) -0.0082(11)
C7 0.0205(12) 0.0254(13) 0.0213(12) -0.0032(10) 0.0026(10) -0.0088(10)
C1 0.0236(13) 0.0309(14) 0.0172(11) -0.0043(10) 0.0013(9) -0.0167(12)
C18 0.0320(15) 0.0294(15) 0.0220(12) -0.0043(11) -0.0027(11) -0.0109(12)
C14 0.0270(14) 0.0319(15) 0.0216(12) -0.0012(11) -0.0013(10) -0.0133(12)
C16 0.0300(15) 0.0256(15) 0.0402(16) -0.0007(12) -0.0083(12) -0.0096(12)
C3 0.0502(19) 0.0346(17) 0.0307(14) -0.0045(12) -0.0011(13) -0.0282(15)
C15 0.0331(16) 0.0342(16) 0.0285(14) 0.0057(12) -0.0065(11) -0.0161(13)
C32 0.0285(14) 0.0293(15) 0.0287(13) -0.0042(11) -0.0010(11) -0.0144(12)
C23 0.0367(16) 0.0261(15) 0.0342(15) -0.0014(11) -0.0010(12) -0.0172(13)
C6 0.0223(13) 0.0333(16) 0.0323(14) -0.0125(12) 0.0055(11) -0.0142(12)
C36 0.0273(14) 0.0286(15) 0.0269(13) -0.0038(11) -0.0042(10) -0.0126(12)
C30 0.0321(16) 0.0353(17) 0.0319(15) 0.0065(12) -0.0065(12) -0.0149(14)
C33 0.0377(17) 0.0286(15) 0.0349(15) -0.0032(12) -0.0041(12) -0.0184(13)
C17 0.0392(17) 0.0298(16) 0.0288(14) -0.0080(12) -0.0029(12) -0.0103(14)
C41 0.0249(14) 0.0320(16) 0.0332(14) -0.0053(12) -0.0009(11) -0.0126(12)
C34 0.0346(16) 0.0209(14) 0.0363(15) -0.0052(11) -0.0086(12) -0.0065(12)
C2 0.0298(15) 0.0325(15) 0.0287(13) -0.0041(11) -0.0047(11) -0.0155(12)
C20 0.0404(17) 0.0348(16) 0.0241(13) -0.0028(11) 0.0015(12) -0.0207(14)
C37 0.0383(17) 0.0345(17) 0.0342(15) 0.0029(12) -0.0074(13) -0.0215(14)
C21 0.0423(18) 0.0361(17) 0.0308(15) 0.0002(12) 0.0110(13) -0.0181(15)
C29 0.0338(17) 0.049(2) 0.0444(18) 0.0151(16) -0.0124(14) -0.0201(16)
C35 0.0257(14) 0.0291(15) 0.0334(14) -0.0055(12) -0.0071(11) -0.0081(12)
C22 0.0352(16) 0.0292(15) 0.0411(17) 0.0002(13) 0.0050(13) -0.0194(13)
C26 0.050(2) 0.0416(18) 0.0308(15) -0.0046(13) -0.0085(14) -0.0193(16)
C12 0.0284(15) 0.061(2) 0.0300(14) -0.0107(14) 0.0044(12) -0.0249(16)
C10 0.0369(18) 0.054(2) 0.0337(16) -0.0096(15) 0.0126(14) -0.0155(16)
C4 0.0422(18) 0.053(2) 0.0309(15) -0.0133(14) 0.0069(13) -0.0359(17)
C8 0.0414(19) 0.073(3) 0.0364(17) -0.0252(17) 0.0118(15) -0.0370(19)
C5 0.0278(15) 0.053(2) 0.0366(15) -0.0161(14) 0.0078(12) -0.0252(15)
C39 0.0449(19) 0.0393(19) 0.0461(18) -0.0106(15) -0.0035(15) -0.0261(16)
C40 0.0329(16) 0.0424(19) 0.0473(18) -0.0127(15) -0.0093(14) -0.0192(15)
C11 0.0260(16) 0.070(3) 0.0369(17) -0.0099(16) 0.0096(13) -0.0234(17)
C38 0.050(2) 0.0375(18) 0.0412(17) 0.0029(14) -0.0074(15) -0.0295(17)
C28 0.047(2) 0.078(3) 0.0345(17) 0.0175(18) -0.0208(15) -0.038(2)
C9 0.059(3) 0.092(3) 0.044(2) -0.039(2) 0.0188(18) -0.048(3)
C27 0.068(3) 0.074(3) 0.0357(18) -0.0078(18) -0.0139(18) -0.041(2)

loop_
_atom_type_symbol
_atom_type_description
_atom_type_scat_dispersion_real
_atom_type_scat_dispersion_imag
_atom_type_scat_source
C C 0.0181 0.0091 'International Tables Vol C Tables 4.2.6.8 and 6.1.1.4'
H H 0.0000 0.0000 'International Tables Vol C Tables 4.2.6.8 and 6.1.1.4'
Cu Cu -1.9646 0.5888 'International Tables Vol C Tables 4.2.6.8 and 6.1.1.4'
I I -0.3257 6.8362 'International Tables Vol C Tables 4.2.6.8 and 6.1.1.4'
N N 0.0311 0.0180 'International Tables Vol C Tables 4.2.6.8 and 6.1.1.4'
P P 0.2955 0.4335 'International Tables Vol C Tables 4.2.6.8 and 6.1.1.4'

loop_
_geom_angle_atom_site_label_1
_geom_angle_atom_site_label_2
_geom_angle_atom_site_label_3
_geom_angle
_geom_angle_site_symmetry_1
_geom_angle_site_symmetry_3
_geom_angle_publ_flag
P1 Cu1 I1 102.78(2) . . ?
P1 Cu1 P2 125.96(3) . . ?
P2 Cu1 I1 108.77(2) . . ?
N1 Cu1 I1 108.70(8) . . ?
N1 Cu1 P1 109.41(7) . . ?
N1 Cu1 P2 100.56(7) . . ?
C13 P1 Cu1 116.39(9) . . ?
C13 P1 C7 104.56(13) . . ?
C13 P1 C1 102.53(13) . . ?
C7 P1 Cu1 112.82(9) . . ?
C1 P1 Cu1 115.75(9) . . ?
C1 P1 C7 103.22(12) . . ?
C19 P2 Cu1 115.83(9) . . ?
C19 P2 C25 102.13(13) . . ?
C19 P2 C31 103.15(13) . . ?
C25 P2 Cu1 119.02(10) . . ?
C31 P2 Cu1 110.67(9) . . ?
C31 P2 C25 104.28(13) . . ?
C41 N1 Cu1 118.1(2) . . ?
C41 N1 C37 118.0(3) . . ?
C37 N1 Cu1 122.4(2) . . ?
C19 C24 H24 119.9 . . ?
C23 C24 H24 119.9 . . ?
C23 C24 C19 120.3(3) . . ?
C18 C13 P1 117.3(2) . . ?
C14 C13 P1 123.7(2) . . ?
C14 C13 C18 118.9(3) . . ?
C24 C19 P2 117.5(2) . . ?
C24 C19 C20 119.3(3) . . ?
C20 C19 P2 123.1(2) . . ?
C30 C25 P2 117.2(2) . . ?
C30 C25 C26 119.0(3) . . ?
C26 C25 P2 123.8(3) . . ?
C32 C31 P2 118.3(2) . . ?
C32 C31 C36 118.4(3) . . ?
C36 C31 P2 122.6(2) . . ?
C12 C7 P1 117.5(2) . . ?
C8 C7 P1 123.9(2) . . ?
C8 C7 C12 118.6(3) . . ?
C6 C1 P1 122.4(2) . . ?
C2 C1 P1 119.1(2) . . ?
C2 C1 C6 118.3(3) . . ?
C13 C18 H18 119.6 . . ?
C17 C18 C13 120.8(3) . . ?
C17 C18 H18 119.6 . . ?
C13 C14 H14 119.9 . . ?
C15 C14 C13 120.2(3) . . ?
C15 C14 H14 119.9 . . ?
C15 C16 H16 120.0 . . ?
C15 C16 C17 120.0(3) . . ?
C17 C16 H16 120.0 . . ?
C2 C3 H3 119.7 . . ?
C4 C3 H3 119.7 . . ?
C4 C3 C2 120.7(3) . . ?
C14 C15 H15 119.7 . . ?
C16 C15 C14 120.6(3) . . ?
C16 C15 H15 119.7 . . ?
C31 C32 H32 119.5 . . ?
C33 C32 C31 121.1(3) . . ?
C33 C32 H32 119.5 . . ?
C24 C23 H23 119.9 . . ?
C22 C23 C24 120.3(3) . . ?
C22 C23 H23 119.9 . . ?
C1 C6 H6 119.6 . . ?
C5 C6 C1 120.8(3) . . ?
C5 C6 H6 119.6 . . ?
C31 C36 H36 119.7 . . ?
C35 C36 C31 120.5(3) . . ?
C35 C36 H36 119.7 . . ?
C25 C30 H30 119.8 . . ?
C25 C30 C29 120.4(3) . . ?
C29 C30 H30 119.8 . . ?
C32 C33 H33 120.1 . . ?
C32 C33 C34 119.9(3) . . ?
C34 C33 H33 120.1 . . ?
C18 C17 C16 119.4(3) . . ?
C18 C17 H17 120.3 . . ?
C16 C17 H17 120.3 . . ?
N1 C41 H41 118.7 . . ?
N1 C41 C40 122.6(3) . . ?
C40 C41 H41 118.7 . . ?
C33 C34 H34 120.1 . . ?
C35 C34 C33 119.9(3) . . ?
C35 C34 H34 120.1 . . ?
C1 C2 H2 119.7 . . ?
C3 C2 C1 120.5(3) . . ?
C3 C2 H2 119.7 . . ?
C19 C20 H20 120.0 . . ?
C21 C20 C19 120.0(3) . . ?
C21 C20 H20 120.0 . . ?
N1 C37 H37 118.8 . . ?
N1 C37 C38 122.3(3) . . ?
C38 C37 H37 118.8 . . ?
C20 C21 H21 119.8 . . ?
C22 C21 C20 120.4(3) . . ?
C22 C21 H21 119.8 . . ?
C30 C29 H29 120.0 . . ?
C28 C29 C30 119.9(4) . . ?
C28 C29 H29 120.0 . . ?
C36 C35 H35 119.9 . . ?
C34 C35 C36 120.1(3) . . ?
C34 C35 H35 119.9 . . ?
C23 C22 H22 120.1 . . ?
C21 C22 C23 119.8(3) . . ?
C21 C22 H22 120.1 . . ?
C25 C26 H26 120.1 . . ?
C27 C26 C25 119.7(4) . . ?
C27 C26 H26 120.1 . . ?
C7 C12 H12 119.6 . . ?
C7 C12 C11 120.9(3) . . ?
C11 C12 H12 119.6 . . ?
C11 C10 H10 120.3 . . ?
C11 C10 C9 119.3(3) . . ?
C9 C10 H10 120.3 . . ?
C3 C4 H4 120.3 . . ?
C5 C4 C3 119.4(3) . . ?
C5 C4 H4 120.3 . . ?
C7 C8 H8 119.7 . . ?
C7 C8 C9 120.6(3) . . ?
C9 C8 H8 119.7 . . ?
C6 C5 H5 119.9 . . ?
C4 C5 C6 120.3(3) . . ?
C4 C5 H5 119.9 . . ?
C40 C39 H39 120.8 . . ?
C38 C39 H39 120.8 . . ?
C38 C39 C40 118.4(3) . . ?
C41 C40 H40 120.6 . . ?
C39 C40 C41 118.8(3) . . ?
C39 C40 H40 120.6 . . ?
C12 C11 H11 119.9 . . ?
C10 C11 C12 120.3(3) . . ?
C10 C11 H11 119.9 . . ?
C37 C38 H38 120.1 . . ?
C39 C38 C37 119.9(3) . . ?
C39 C38 H38 120.1 . . ?
C29 C28 H28 120.1 . . ?
C27 C28 C29 119.7(3) . . ?
C27 C28 H28 120.1 . . ?
C10 C9 C8 120.3(3) . . ?
C10 C9 H9 119.8 . . ?
C8 C9 H9 119.8 . . ?
C26 C27 H27 119.4 . . ?
C28 C27 C26 121.2(4) . . ?
C28 C27 H27 119.4 . . ?

loop_
_geom_bond_atom_site_label_1
_geom_bond_atom_site_label_2
_geom_bond_distance
_geom_bond_site_symmetry_2
_geom_bond_publ_flag
I1 Cu1 2.6356(4) . ?
Cu1 P1 2.2730(7) . ?
Cu1 P2 2.2794(7) . ?
Cu1 N1 2.124(2) . ?
P1 C13 1.826(3) . ?
P1 C7 1.829(3) . ?
P1 C1 1.828(3) . ?
P2 C19 1.822(3) . ?
P2 C25 1.833(3) . ?
P2 C31 1.825(3) . ?
N1 C41 1.339(4) . ?
N1 C37 1.340(4) . ?
C24 H24 0.9300 . ?
C24 C19 1.391(4) . ?
C24 C23 1.389(4) . ?
C13 C18 1.398(4) . ?
C13 C14 1.394(4) . ?
C19 C20 1.396(4) . ?
C25 C30 1.391(5) . ?
C25 C26 1.398(5) . ?
C31 C32 1.393(4) . ?
C31 C36 1.400(4) . ?
C7 C12 1.382(4) . ?
C7 C8 1.380(4) . ?
C1 C6 1.400(4) . ?
C1 C2 1.395(4) . ?
C18 H18 0.9300 . ?
C18 C17 1.393(5) . ?
C14 H14 0.9300 . ?
C14 C15 1.387(5) . ?
C16 H16 0.9300 . ?
C16 C15 1.383(5) . ?
C16 C17 1.393(5) . ?
C3 H3 0.9300 . ?
C3 C2 1.391(4) . ?
C3 C4 1.388(5) . ?
C15 H15 0.9300 . ?
C32 H32 0.9300 . ?
C32 C33 1.385(5) . ?
C23 H23 0.9300 . ?
C23 C22 1.387(4) . ?
C6 H6 0.9300 . ?
C6 C5 1.395(4) . ?
C36 H36 0.9300 . ?
C36 C35 1.394(5) . ?
C30 H30 0.9300 . ?
C30 C29 1.400(5) . ?
C33 H33 0.9300 . ?
C33 C34 1.392(5) . ?
C17 H17 0.9300 . ?
C41 H41 0.9300 . ?
C41 C40 1.396(4) . ?
C34 H34 0.9300 . ?
C34 C35 1.383(5) . ?
C2 H2 0.9300 . ?
C20 H20 0.9300 . ?
C20 C21 1.394(5) . ?
C37 H37 0.9300 . ?
C37 C38 1.389(4) . ?
C21 H21 0.9300 . ?
C21 C22 1.378(5) . ?
C29 H29 0.9300 . ?
C29 C28 1.378(7) . ?
C35 H35 0.9300 . ?
C22 H22 0.9300 . ?
C26 H26 0.9300 . ?
C26 C27 1.384(5) . ?
C12 H12 0.9300 . ?
C12 C11 1.388(4) . ?
C10 H10 0.9300 . ?
C10 C11 1.368(6) . ?
C10 C9 1.385(6) . ?
C4 H4 0.9300 . ?
C4 C5 1.380(5) . ?
C8 H8 0.9300 . ?
C8 C9 1.386(5) . ?
C5 H5 0.9300 . ?
C39 H39 0.9300 . ?
C39 C40 1.387(6) . ?
C39 C38 1.367(5) . ?
C40 H40 0.9300 . ?
C11 H11 0.9300 . ?
C38 H38 0.9300 . ?
C28 H28 0.9300 . ?
C28 C27 1.377(7) . ?
C9 H9 0.9300 . ?
C27 H27 0.9300 . ?

loop_
_geom_torsion_atom_site_label_1
_geom_torsion_atom_site_label_2
_geom_torsion_atom_site_label_3
_geom_torsion_atom_site_label_4
_geom_torsion
_geom_torsion_site_symmetry_1
_geom_torsion_site_symmetry_2
_geom_torsion_site_symmetry_3
_geom_torsion_site_symmetry_4
_geom_torsion_publ_flag
Cu1 P1 C13 C18 41.2(2) . . . . ?
Cu1 P1 C13 C14 -140.5(2) . . . . ?
Cu1 P1 C7 C12 32.2(3) . . . . ?
Cu1 P1 C7 C8 -145.5(3) . . . . ?
Cu1 P1 C1 C6 -116.0(2) . . . . ?
Cu1 P1 C1 C2 58.4(2) . . . . ?
Cu1 P2 C19 C24 14.3(3) . . . . ?
Cu1 P2 C19 C20 -169.9(2) . . . . ?
Cu1 P2 C25 C30 52.3(3) . . . . ?
Cu1 P2 C25 C26 -129.3(3) . . . . ?
Cu1 P2 C31 C32 58.3(2) . . . . ?
Cu1 P2 C31 C36 -112.9(2) . . . . ?
Cu1 N1 C41 C40 165.8(3) . . . . ?
Cu1 N1 C37 C38 -164.8(3) . . . . ?
P1 C13 C18 C17 176.3(2) . . . . ?
P1 C13 C14 C15 -177.8(2) . . . . ?
P1 C7 C12 C11 -178.9(3) . . . . ?
P1 C7 C8 C9 178.3(4) . . . . ?
P1 C1 C6 C5 173.3(2) . . . . ?
P1 C1 C2 C3 -173.9(2) . . . . ?
P2 C19 C20 C21 -174.7(3) . . . . ?
P2 C25 C30 C29 177.0(3) . . . . ?
P2 C25 C26 C27 -178.1(3) . . . . ?
P2 C31 C32 C33 -170.6(2) . . . . ?
P2 C31 C36 C35 170.0(2) . . . . ?
N1 C41 C40 C39 -0.4(5) . . . . ?
N1 C37 C38 C39 -0.4(6) . . . . ?
C24 C19 C20 C21 1.1(5) . . . . ?
C24 C23 C22 C21 0.8(5) . . . . ?
C13 P1 C7 C12 -95.2(3) . . . . ?
C13 P1 C7 C8 87.1(3) . . . . ?
C13 P1 C1 C6 11.8(2) . . . . ?
C13 P1 C1 C2 -173.8(2) . . . . ?
C13 C18 C17 C16 1.5(5) . . . . ?
C13 C14 C15 C16 1.7(5) . . . . ?
C19 P2 C25 C30 -76.7(2) . . . . ?
C19 P2 C25 C26 101.8(3) . . . . ?
C19 P2 C31 C32 -177.2(2) . . . . ?
C19 P2 C31 C36 11.5(3) . . . . ?
C19 C24 C23 C22 -0.1(5) . . . . ?
C19 C20 C21 C22 -0.4(5) . . . . ?
C25 P2 C19 C24 145.2(2) . . . . ?
C25 P2 C19 C20 -38.9(3) . . . . ?
C25 P2 C31 C32 -70.9(2) . . . . ?
C25 P2 C31 C36 117.9(2) . . . . ?
C25 C30 C29 C28 1.3(5) . . . . ?
C25 C26 C27 C28 1.2(6) . . . . ?
C31 P2 C19 C24 -106.7(2) . . . . ?
C31 P2 C19 C20 69.1(3) . . . . ?
C31 P2 C25 C30 176.2(2) . . . . ?
C31 P2 C25 C26 -5.4(3) . . . . ?
C31 C32 C33 C34 0.7(5) . . . . ?
C31 C36 C35 C34 -0.1(4) . . . . ?
C7 P1 C13 C18 166.4(2) . . . . ?
C7 P1 C13 C14 -15.3(3) . . . . ?
C7 P1 C1 C6 120.2(2) . . . . ?
C7 P1 C1 C2 -65.4(2) . . . . ?
C7 C12 C11 C10 1.3(6) . . . . ?
C7 C8 C9 C10 -0.4(8) . . . . ?
C1 P1 C13 C18 -86.2(2) . . . . ?
C1 P1 C13 C14 92.1(2) . . . . ?
C1 P1 C7 C12 157.8(3) . . . . ?
C1 P1 C7 C8 -19.8(3) . . . . ?
C1 C6 C5 C4 0.6(5) . . . . ?
C18 C13 C14 C15 0.5(4) . . . . ?
C14 C13 C18 C17 -2.1(4) . . . . ?
C3 C4 C5 C6 0.4(5) . . . . ?
C15 C16 C17 C18 0.7(5) . . . . ?
C32 C31 C36 C35 -1.2(4) . . . . ?
C32 C33 C34 C35 -2.0(5) . . . . ?
C23 C24 C19 P2 175.2(2) . . . . ?
C23 C24 C19 C20 -0.8(4) . . . . ?
C6 C1 C2 C3 0.8(4) . . . . ?
C36 C31 C32 C33 1.0(4) . . . . ?
C30 C25 C26 C27 0.3(5) . . . . ?
C30 C29 C28 C27 0.3(6) . . . . ?
C33 C34 C35 C36 1.7(5) . . . . ?
C17 C16 C15 C14 -2.3(5) . . . . ?
C41 N1 C37 C38 1.2(5) . . . . ?
C2 C1 C6 C5 -1.2(4) . . . . ?
C2 C3 C4 C5 -0.8(5) . . . . ?
C20 C21 C22 C23 -0.5(5) . . . . ?
C37 N1 C41 C40 -0.8(5) . . . . ?
C29 C28 C27 C26 -1.5(6) . . . . ?
C26 C25 C30 C29 -1.6(5) . . . . ?
C12 C7 C8 C9 0.6(6) . . . . ?
C4 C3 C2 C1 0.2(5) . . . . ?
C8 C7 C12 C11 -1.0(6) . . . . ?
C40 C39 C38 C37 -0.7(6) . . . . ?
C11 C10 C9 C8 0.6(8) . . . . ?
C38 C39 C40 C41 1.1(6) . . . . ?
C9 C10 C11 C12 -1.0(7) . . . . ?
